data_2001713
loop_
_publ_author_name
'Ferguson, G.'
'Gallagher, J. F.'
'Glidewell, C.'
'Zakaria, C. M.'

_publ_section_title
;
 Structures of 1-ferrocenyl-1-phenylethanol,
 ferrocenyl(diphenyl)methanol and
 ferrocene-1,1'-diylbis(diphenylmethanol)
;
_journal_issue 5
_journal_name_full 'Acta Crystallographica Section C'
_journal_page_first 967
_journal_page_last 971
_journal_paper_doi 10.1107/S0108270192011715
_journal_volume 49
_journal_year 1993
_chemical_formula_moiety 'C36 H30 Fe1 O2'
_chemical_formula_sum 'C36 H30 Fe O2'
_chemical_formula_weight 550.47
_chemical_name_common Ferrocene-1,1'-diylbis(diphenylmethanol)
_chemical_name_systematic
;
 Ferrocene-1,1'-diylbis(diphenylmethanol)
;
_space_group_IT_number 15
_symmetry_cell_setting monoclinic
_symmetry_space_group_name_Hall '-C 2yc'
_symmetry_space_group_name_H-M 'C 1 2/c 1'
_cell_angle_alpha 90.0
_cell_angle_beta 105.482(4)
_cell_angle_gamma 90.0
_cell_formula_units_Z 8
_cell_length_a 13.2841(6)
_cell_length_b 23.2856(12)
_cell_length_c 18.8106(8)
_cell_measurement_reflns_used 25
_cell_measurement_temperature 293
_cell_measurement_theta_max 25.00
_cell_measurement_theta_min 10.00
_cell_volume 5607.5(5)
_computing_cell_refinement 'Enraf Nonius CAD-4 software'
_computing_data_collection 'Enraf Nonius CAD-4 software'
_computing_data_reduction 'NRCVAX DATRD2'
_computing_molecular_graphics NRCVAX
_computing_publication_material 'NRCVAX TABLES'
_computing_structure_refinement 'NRCVAX LSTSQ'
_computing_structure_solution 'NRCVAX SOLVER'
_diffrn_ambient_temperature 293
_diffrn_measurement_device 'Nonius CAD-4'
_diffrn_measurement_method \w/2\q
_diffrn_radiation_monochromator graphite
_diffrn_radiation_source 'xray tube'
_diffrn_radiation_type 'Molybdenum K\a'
_diffrn_radiation_wavelength 0.70930
_diffrn_reflns_av_R_equivalents 0.018
_diffrn_reflns_limit_h_max 16
_diffrn_reflns_limit_h_min -16
_diffrn_reflns_limit_k_max 29
_diffrn_reflns_limit_k_min 0
_diffrn_reflns_limit_l_max 23
_diffrn_reflns_limit_l_min 0
_diffrn_reflns_number 6273
_diffrn_reflns_theta_max 26.91
_diffrn_reflns_theta_min 0.00
_diffrn_standards_decay_% 2.0
_diffrn_standards_interval_time 120
_diffrn_standards_number 3
_exptl_absorpt_coefficient_mu 0.57
_exptl_absorpt_correction_T_max 0.8774
_exptl_absorpt_correction_T_min 0.8333
_exptl_absorpt_correction_type empirical
_exptl_crystal_colour orange
_exptl_crystal_density_diffrn 1.304
_exptl_crystal_description block
_exptl_crystal_F_000 2304
_exptl_crystal_size_max 0.75
_exptl_crystal_size_mid 0.60
_exptl_crystal_size_min 0.60
_refine_diff_density_max 0.21
_refine_diff_density_min -0.28
_refine_ls_extinction_coef 43E2(13)
_refine_ls_extinction_method Larson
_refine_ls_goodness_of_fit_obs 1.37
_refine_ls_hydrogen_treatment 'C-H, 0.95 \%A riding; O-H from \D maps'
_refine_ls_matrix_type full
_refine_ls_number_parameters 354
_refine_ls_number_reflns 4121
_refine_ls_R_factor_all 0.060
_refine_ls_R_factor_obs 0.036
_refine_ls_shift/esd_max 0.007
_refine_ls_structure_factor_coef F
_refine_ls_weighting_details 'w = 1/(\s^2^(F)+0.0006F^2^)'
_refine_ls_weighting_scheme calc
_refine_ls_wR_factor_all 0.055
_refine_ls_wR_factor_obs 0.049
_reflns_number_observed 4121
_reflns_number_total 6095
_reflns_observed_criterion Inet>3.0\s(Inet)
_cod_data_source_file li1034.cif
_cod_data_source_block Ferrocenediylbisdiphenylmethanol
_cod_depositor_comments
;
 Changing the _atom_site_occupancy data item value from '.' to '1'
 for all fully occupied atom sites.

 Antanas Vaitkus,
 2017-01-27

The following automatic conversions were performed:
'_symmetry_cell_setting' value 'Monoclinic' changed to 'monoclinic'
according to '/home/saulius/struct/CIF-dictionaries/cif_core.dic'
dictionary named 'cif_core.dic' version 2.4.1 from
2010-06-29.

'_refine_ls_matrix_type' value 'Full' changed to 'full'
according to '/home/saulius/struct/CIF-dictionaries/cif_core.dic'
dictionary named 'cif_core.dic' version 2.4.1 from 2010-06-29.

Automatic conversion script
Id: cif_fix_enum 1527 2010-12-29 10:47:43Z saulius 

The following automatic conversions were performed:

'_symmetry_cell_setting' value 'Monoclinic' changed to 'monoclinic'
according to /home/saulius/struct/CIF-dictionaries/cif_core.dic
dictionary named 'cif_core.dic' version 2.4.1 from
2010-06-29.

'_refine_ls_matrix_type' value 'Full' changed to 'full'
according to /home/saulius/struct/CIF-dictionaries/cif_core.dic
dictionary named 'cif_core.dic' version 2.4.1 from 2010-06-29.

Automatic conversion script
Id: cif_fix_values 1715 2011-07-08 13:25:40Z adriana 

The following automatic conversions were performed:

'_refine_ls_weighting_scheme' value '1/(\s^2^(F)+0.0006F^2^)' was
changed to 'calc'. New tag '_refine_ls_weighting_details' was
created. The value of the new tag was set to 'w =
1/(\s^2^(F)+0.0006F^2^)'.

Automatic conversion script
Id: cif_fix_values 3143 2015-03-26 13:38:13Z robertas 
;
_cod_original_sg_symbol_H-M 'C 2/c'
_cod_original_formula_sum 'C36 H30 Fe1 O2'
_cod_database_code 2001713

loop_
_symmetry_equiv_pos_as_xyz
x,y,z
-x,-y,-z
1/2+x,1/2+y,z
1/2-x,1/2-y,-z
-x,y,1/2-z
x,-y,1/2+z
1/2-x,1/2+y,1/2-z
1/2+x,1/2-y,1/2+z

loop_
_atom_site_aniso_label
_atom_site_aniso_U_11
_atom_site_aniso_U_22
_atom_site_aniso_U_33
_atom_site_aniso_U_12
_atom_site_aniso_U_13
_atom_site_aniso_U_23
_atom_site_aniso_type_symbol
Fe1 0.0404(3) 0.0323(3) 0.0304(2) 0.00000 0.0137(4) 0.00000 Fe
O1A 0.0739(12) 0.0391(9) 0.0513(10) 0.0116(17) 0.0470(18) 0.0122(15) O
C11A 0.0396(12) 0.0474(13) 0.0348(11) 0.005(2) 0.0073(18) -0.009(2) C
C12A 0.0494(14) 0.0544(15) 0.0400(12) 0.035(2) 0.002(2) 0.000(2) C
C13A 0.0729(18) 0.0381(13) 0.0401(13) 0.016(3) 0.020(2) 0.014(2) C
C14A 0.0563(14) 0.0410(13) 0.0353(11) -0.003(2) 0.030(2) 0.0118(19) C
C15A 0.0427(12) 0.0377(12) 0.0275(10) -0.0011(19) 0.0121(17) 0.0013(18) C
C1A 0.0401(12) 0.0383(12) 0.0341(11) 0.0024(19) 0.0219(18) -0.0018(18) C
C21A 0.0415(12) 0.0435(13) 0.0485(13) -0.008(2) 0.026(2) -0.022(2) C
C22A 0.0483(16) 0.120(3) 0.0578(17) -0.001(3) 0.016(3) -0.032(4) C
C23A 0.0452(18) 0.163(4) 0.098(3) -0.018(4) 0.002(4) -0.069(6) C
C24A 0.0481(18) 0.105(3) 0.130(3) -0.046(4) 0.064(4) -0.079(5) C
C25A 0.073(2) 0.102(3) 0.099(3) -0.048(4) 0.097(4) -0.009(4) C
C26A 0.0551(17) 0.089(2) 0.0669(18) -0.021(3) 0.043(3) 0.013(3) C
C31A 0.0396(12) 0.0514(14) 0.0427(12) -0.015(2) 0.031(2) -0.027(2) C
C32A 0.080(2) 0.0540(16) 0.0576(16) -0.024(3) 0.058(3) -0.026(3) C
C33A 0.102(3) 0.073(2) 0.085(2) -0.072(4) 0.102(4) -0.090(4) C
C34A 0.0574(19) 0.146(4) 0.076(2) -0.042(4) 0.031(3) -0.127(5) C
C35A 0.079(2) 0.153(4) 0.065(2) 0.079(5) -0.041(3) -0.102(5) C
C36A 0.078(2) 0.089(2) 0.0540(17) 0.051(4) -0.013(3) -0.052(3) C
Fe2 0.0613(3) 0.0365(3) 0.0608(3) 0.00000 0.0367(5) 0.00000 Fe
O1B 0.0653(12) 0.0394(9) 0.0971(15) 0.0309(17) 0.064(2) 0.0294(19) O
C11B 0.0648(17) 0.0661(18) 0.0504(15) 0.016(3) 0.036(3) 0.001(3) C
C12B 0.084(2) 0.080(2) 0.073(2) -0.029(4) 0.050(4) -0.065(4) C
C13B 0.093(2) 0.0484(17) 0.101(3) 0.000(3) 0.078(4) -0.039(3) C
C14B 0.0650(17) 0.0411(14) 0.0757(19) 0.019(3) 0.046(3) -0.004(3) C
C15B 0.0571(15) 0.0425(13) 0.0498(14) 0.014(2) 0.043(2) -0.001(2) C
C1B 0.0508(14) 0.0395(13) 0.0639(16) 0.020(2) 0.044(3) 0.011(2) C
C21B 0.0518(15) 0.0450(14) 0.0647(16) -0.010(2) 0.049(3) -0.011(2) C
C22B 0.0568(16) 0.0635(18) 0.083(2) -0.020(3) 0.055(3) -0.051(3) C
C23B 0.081(2) 0.108(3) 0.081(2) -0.050(4) 0.062(4) -0.095(4) C
C24B 0.078(2) 0.132(3) 0.063(2) -0.024(5) 0.010(4) -0.053(4) C
C25B 0.071(2) 0.099(3) 0.071(2) 0.021(4) -0.003(3) -0.021(4) C
C26B 0.0639(18) 0.0680(19) 0.0654(18) 0.019(3) 0.033(3) -0.021(3) C
C31B 0.0659(18) 0.0541(17) 0.0764(19) 0.036(3) 0.065(3) 0.042(3) C
C32B 0.118(3) 0.102(3) 0.137(4) -0.057(5) 0.153(6) 0.006(5) C
C33B 0.146(5) 0.139(5) 0.190(6) -0.056(7) 0.202(9) 0.072(8) C
C34B 0.140(4) 0.139(5) 0.164(5) 0.101(7) 0.220(9) 0.154(8) C
C35B 0.163(5) 0.151(5) 0.115(4) 0.058(8) 0.192(7) 0.059(7) C
C36B 0.114(3) 0.113(3) 0.091(3) 0.008(5) 0.124(5) 0.009(5) C

loop_
_atom_site_label
_atom_site_fract_x
_atom_site_fract_y
_atom_site_fract_z
_atom_site_U_iso_or_equiv
_atom_site_thermal_displace_type
_atom_site_calc_flag
_atom_site_refinement_flags
_atom_site_occupancy
_atom_site_type_symbol
Fe1 0.00000 0.365480(18) 0.25000 0.0349(3) Uani d S 1 Fe
O1A 0.05084(15) 0.22975(7) 0.19629(9) 0.0535(10) Uani d . 1 O
C11A -0.10339(17) 0.32652(10) 0.16306(12) 0.0418(11) Uani d . 1 C
C12A -0.13097(19) 0.38478(11) 0.16821(13) 0.0500(13) Uani d . 1 C
C13A -0.0458(2) 0.41897(10) 0.16176(13) 0.0514(15) Uani d . 1 C
C14A 0.03433(19) 0.38204(10) 0.15238(12) 0.0437(13) Uani d . 1 C
C15A -0.00073(17) 0.32427(9) 0.15342(11) 0.0366(11) Uani d . 1 C
C1A 0.05253(17) 0.26957(9) 0.13895(11) 0.0373(11) Uani d . 1 C
C21A 0.16569(18) 0.28055(10) 0.13846(13) 0.0443(13) Uani d . 1 C
C22A 0.2454(2) 0.27318(16) 0.20168(16) 0.077(2) Uani d . 1 C
C23A 0.3482(3) 0.2829(2) 0.2008(2) 0.106(3) Uani d . 1 C
C24A 0.3722(3) 0.29949(18) 0.1378(3) 0.093(3) Uani d . 1 C
C25A 0.2946(3) 0.30684(17) 0.0755(2) 0.087(2) Uani d . 1 C
C26A 0.1909(2) 0.29750(15) 0.07545(16) 0.0692(19) Uani d . 1 C
C31A -0.00877(18) 0.24281(10) 0.06505(12) 0.0438(12) Uani d . 1 C
C32A 0.0057(3) 0.18546(12) 0.05098(15) 0.0620(16) Uani d . 1 C
C33A -0.0491(3) 0.16084(14) -0.0155(2) 0.082(2) Uani d . 1 C
C34A -0.1161(3) 0.1931(2) -0.0679(2) 0.094(3) Uani d . 1 C
C35A -0.1293(3) 0.2493(2) -0.05547(18) 0.106(3) Uani d . 1 C
C36A -0.0761(3) 0.27397(15) 0.01084(16) 0.0783(19) Uani d . 1 C
Fe2 0.00000 -0.02743(2) 0.25000 0.0525(3) Uani d S 1 Fe
O1B 0.08988(15) 0.11400(7) 0.22158(11) 0.0653(12) Uani d . 1 O
C11B 0.0133(2) 0.00908(13) 0.15451(15) 0.0599(16) Uani d . 1 C
C12B -0.0127(3) -0.04931(15) 0.14299(19) 0.079(2) Uani d . 1 C
C13B 0.0677(3) -0.08152(13) 0.1915(2) 0.078(2) Uani d . 1 C
C14B 0.1424(2) -0.04303(11) 0.23306(16) 0.0598(17) Uani d . 1 C
C15B 0.1092(2) 0.01393(10) 0.21042(13) 0.0484(13) Uani d . 1 C
C1B 0.16801(19) 0.06976(10) 0.23244(14) 0.0501(14) Uani d . 1 C
C21B 0.2328(2) 0.06863(11) 0.31259(15) 0.0521(14) Uani d . 1 C
C22B 0.2060(2) 0.10055(13) 0.36652(18) 0.0661(18) Uani d . 1 C
C23B 0.2655(3) 0.09817(17) 0.4395(2) 0.089(3) Uani d . 1 C
C24B 0.3519(3) 0.06354(19) 0.45919(19) 0.093(3) Uani d . 1 C
C25B 0.3808(3) 0.03205(16) 0.40646(19) 0.084(2) Uani d . 1 C
C26B 0.3235(2) 0.03484(13) 0.33397(16) 0.0660(17) Uani d . 1 C
C31B 0.2373(2) 0.08194(12) 0.18059(17) 0.0629(18) Uani d . 1 C
C32B 0.3100(4) 0.12464(18) 0.1970(3) 0.111(3) Uani d . 1 C
C33B 0.3743(5) 0.1361(3) 0.1509(4) 0.147(5) Uani d . 1 C
C34B 0.3656(5) 0.1055(3) 0.0884(4) 0.134(5) Uani d . 1 C
C35B 0.2932(5) 0.0644(3) 0.0711(3) 0.132(4) Uani d . 1 C
C36B 0.2293(3) 0.05215(18) 0.1170(2) 0.099(3) Uani d . 1 C
H11A -0.146 0.294 0.166 0.0505 Uiso calc . 1 H
H12A -0.195 0.398 0.175 0.0580 Uiso calc . 1 H
H13A -0.043 0.460 0.163 0.0601 Uiso calc . 1 H
H14A 0.100 0.394 0.146 0.0543 Uiso calc . 1 H
H22A 0.230 0.261 0.246 0.0851 Uiso calc . 1 H
H23A 0.403 0.278 0.245 0.1112 Uiso calc . 1 H
H24A 0.443 0.305 0.138 0.1042 Uiso calc . 1 H
H25A 0.311 0.318 0.031 0.1010 Uiso calc . 1 H
H26A 0.137 0.303 0.031 0.0801 Uiso calc . 1 H
H32A 0.053 0.163 0.087 0.0739 Uiso calc . 1 H
H33A -0.040 0.121 -0.025 0.0973 Uiso calc . 1 H
H34A -0.154 0.176 -0.113 0.1028 Uiso calc . 1 H
H35A -0.175 0.272 -0.092 0.1083 Uiso calc . 1 H
H36A -0.087 0.313 0.019 0.0837 Uiso calc . 1 H
H11B -0.027 0.040 0.129 0.0701 Uiso calc . 1 H
H12B -0.073 -0.065 0.109 0.0890 Uiso calc . 1 H
H13B 0.071 -0.122 0.195 0.0908 Uiso calc . 1 H
H14B 0.204 -0.053 0.270 0.0704 Uiso calc . 1 H
H22B 0.146 0.124 0.354 0.0781 Uiso calc . 1 H
H23B 0.246 0.121 0.476 0.1005 Uiso calc . 1 H
H24B 0.392 0.061 0.509 0.0999 Uiso calc . 1 H
H25B 0.441 0.008 0.420 0.0900 Uiso calc . 1 H
H26B 0.346 0.014 0.298 0.0755 Uiso calc . 1 H
H32B 0.317 0.147 0.241 0.1270 Uiso calc . 1 H
H33B 0.425 0.167 0.165 0.1684 Uiso calc . 1 H
H34B 0.410 0.113 0.056 0.1617 Uiso calc . 1 H
H35B 0.285 0.043 0.027 0.1489 Uiso calc . 1 H
H36B 0.179 0.022 0.104 0.1155 Uiso calc . 1 H
HOA1 0.035 0.235 0.224 0.0642 Uiso d . 0.5 H
HOA2 0.069 0.206 0.194 0.0642 Uiso d . 0.5 H
HOB1 0.045 0.108 0.231 0.0770 Uiso d . 0.5 H
HOB2 0.104 0.142 0.212 0.0770 Uiso d . 0.5 H

loop_
_atom_type_symbol
_atom_type_description
_atom_type_scat_dispersion_real
_atom_type_scat_dispersion_imag
_atom_type_scat_source
C ? 0.002 0.002 'International Tables Vol. IV Table 2.2B'
H ? 0.000 0.000 'International Tables Vol. IV Table 2.2B'
O ? 0.008 0.006 'International Tables Vol. IV Table 2.2B'
Fe ? 0.301 0.845 'International Tables Vol. IV Table 2.2B'

loop_
_geom_angle_atom_site_label_1
_geom_angle_atom_site_label_2
_geom_angle_atom_site_label_3
_geom_angle_site_symmetry_1
_geom_angle_site_symmetry_2
_geom_angle_site_symmetry_3
_geom_angle
_geom_angle_publ_flag
C11A Fe1 C12A . . . 40.52(10) no
C11A Fe1 C13A . . . 68.18(10) no
C11A Fe1 C14A . . . 68.19(9) no
C11A Fe1 C15A . . . 40.66(9) no
C12A Fe1 C13A . . . 40.62(11) no
C12A Fe1 C14A . . . 68.34(10) no
C12A Fe1 C15A . . . 68.53(9) no
C13A Fe1 C14A . . . 40.64(10) no
C13A Fe1 C15A . . . 68.55(9) no
C14A Fe1 C15A . . . 40.73(9) no
Fe1 C11A C12A . . . 69.57(13) no
Fe1 C11A C15A . . . 69.92(12) no
C12A C11A C15A . . . 108.6(2) no
Fe1 C12A C11A . . . 69.91(13) no
Fe1 C12A C13A . . . 69.41(14) no
C11A C12A C13A . . . 107.8(2) no
Fe1 C13A C12A . . . 69.96(13) no
Fe1 C13A C14A . . . 70.04(13) no
C12A C13A C14A . . . 108.3(2) no
Fe1 C14A C13A . . . 69.33(13) no
Fe1 C14A C15A . . . 69.97(12) no
C13A C14A C15A . . . 108.2(2) no
Fe1 C15A C11A . . . 69.42(12) no
Fe1 C15A C14A . . . 69.30(12) no
Fe1 C15A C1A . . . 131.25(14) no
C11A C15A C14A . . . 107.14(19) no
C11A C15A C1A . . . 124.22(19) no
C14A C15A C1A . . . 128.3(2) no
O1A C1A C15A . . . 107.94(16) no
O1A C1A C21A . . . 109.12(18) no
O1A C1A C31A . . . 107.90(18) no
C15A C1A C21A . . . 111.57(18) no
C15A C1A C31A . . . 109.98(18) no
C21A C1A C31A . . . 110.23(17) no
C1A C21A C22A . . . 120.4(2) no
C1A C21A C26A . . . 121.4(2) no
C22A C21A C26A . . . 118.2(2) no
C21A C22A C23A . . . 120.1(3) no
C22A C23A C24A . . . 121.0(3) no
C23A C24A C25A . . . 119.3(3) no
C24A C25A C26A . . . 120.4(3) no
C21A C26A C25A . . . 120.8(3) no
C1A C31A C32A . . . 119.7(2) no
C1A C31A C36A . . . 122.6(2) no
C32A C31A C36A . . . 117.7(2) no
C31A C32A C33A . . . 120.2(3) no
C32A C33A C34A . . . 120.5(3) no
C33A C34A C35A . . . 119.9(3) no
C34A C35A C36A . . . 120.0(3) no
C31A C36A C35A . . . 121.7(3) no
C11B Fe2 C12B . . . 40.33(13) no
C11B Fe2 C13B . . . 68.06(13) no
C11B Fe2 C14B . . . 68.48(11) no
C11B Fe2 C15B . . . 40.87(11) no
C12B Fe2 C13B . . . 40.80(16) no
C12B Fe2 C14B . . . 68.65(13) no
C12B Fe2 C15B . . . 68.73(12) no
C13B Fe2 C14B . . . 40.54(13) no
C13B Fe2 C15B . . . 68.57(11) no
C14B Fe2 C15B . . . 41.00(10) no
Fe2 C11B C12B . . . 69.92(18) no
Fe2 C11B C15B . . . 69.68(15) no
C12B C11B C15B . . . 109.0(3) no
Fe2 C12B C11B . . . 69.75(16) no
Fe2 C12B C13B . . . 69.37(19) no
C11B C12B C13B . . . 107.5(3) no
Fe2 C13B C12B . . . 69.82(17) no
Fe2 C13B C14B . . . 69.72(16) no
C12B C13B C14B . . . 108.6(3) no
Fe2 C14B C13B . . . 69.74(17) no
Fe2 C14B C15B . . . 69.77(14) no
C13B C14B C15B . . . 108.1(3) no
Fe2 C15B C11B . . . 69.45(15) no
Fe2 C15B C14B . . . 69.23(15) no
Fe2 C15B C1B . . . 132.05(16) no
C11B C15B C14B . . . 106.9(2) no
C11B C15B C1B . . . 124.3(2) no
C14B C15B C1B . . . 128.3(2) no
O1B C1B C15B . . . 106.0(2) no
O1B C1B C21B . . . 110.4(2) no
O1B C1B C31B . . . 108.03(19) no
C15B C1B C21B . . . 111.7(2) no
C15B C1B C31B . . . 109.7(2) no
C21B C1B C31B . . . 110.8(2) no
C1B C21B C22B . . . 122.0(2) no
C1B C21B C26B . . . 120.5(2) no
C22B C21B C26B . . . 117.5(3) no
C21B C22B C23B . . . 120.9(3) no
C22B C23B C24B . . . 120.3(3) no
C23B C24B C25B . . . 119.7(3) no
C24B C25B C26B . . . 120.4(3) no
C21B C26B C25B . . . 121.0(3) no
C1B C31B C32B . . . 120.0(3) no
C1B C31B C36B . . . 123.0(3) no
C32B C31B C36B . . . 117.0(3) no
C31B C32B C33B . . . 120.9(5) no
C32B C33B C34B . . . 120.9(5) no
C33B C34B C35B . . . 118.6(4) no
C34B C35B C36B . . . 121.0(5) no
C31B C36B C35B . . . 121.5(4) no
O1A HOA1 O1A . . 5_555 161 no
O1A HOA2 O1B . . . 153 no
O1A HOB2 O1B . . . 143 no
O1B HOB1 O1B . . 5_555 164 no

loop_
_geom_bond_atom_site_label_1
_geom_bond_atom_site_label_2
_geom_bond_site_symmetry_1
_geom_bond_site_symmetry_2
_geom_bond_distance
_geom_bond_publ_flag
Fe1 C11A . . 2.046(2) no
Fe1 C12A . . 2.041(2) no
Fe1 C13A . . 2.034(2) no
Fe1 C14A . . 2.043(2) no
Fe1 C15A . . 2.052(2) no
O1A C1A . . 1.427(3) no
O1A HOA1 . . 0.63 no
O1A HOA2 . . 0.60 no
C11A C12A . . 1.415(3) no
C11A C15A . . 1.424(3) no
C12A C13A . . 1.415(4) no
C13A C14A . . 1.416(4) no
C14A C15A . . 1.425(3) no
C15A C1A . . 1.517(3) no
C1A C21A . . 1.527(3) no
C1A C31A . . 1.543(3) no
C21A C22A . . 1.376(4) no
C21A C26A . . 1.373(4) no
C22A C23A . . 1.389(5) no
C23A C24A . . 1.363(6) no
C24A C25A . . 1.349(6) no
C25A C26A . . 1.395(4) no
C31A C32A . . 1.385(4) no
C31A C36A . . 1.371(4) no
C32A C33A . . 1.391(4) no
C33A C34A . . 1.363(7) no
C34A C35A . . 1.351(6) no
C35A C36A . . 1.383(4) no
Fe2 C11B . . 2.037(3) no
Fe2 C12B . . 2.039(3) no
Fe2 C13B . . 2.033(3) no
Fe2 C14B . . 2.033(3) no
Fe2 C15B . . 2.040(2) no
O1B C1B . . 1.438(3) no
O1B HOB1 . . 0.68 no
O1B HOB2 . . 0.70 no
C11B C12B . . 1.405(5) no
C11B C15B . . 1.424(4) no
C12B C13B . . 1.420(6) no
C13B C14B . . 1.409(4) no
C14B C15B . . 1.426(3) no
C15B C1B . . 1.516(4) no
C1B C21B . . 1.524(4) no
C1B C31B . . 1.535(4) no
C21B C22B . . 1.379(4) no
C21B C26B . . 1.405(4) no
C22B C23B . . 1.391(5) no
C23B C24B . . 1.370(6) no
C24B C25B . . 1.368(5) no
C25B C26B . . 1.374(5) no
C31B C32B . . 1.363(5) no
C31B C36B . . 1.363(5) no
C32B C33B . . 1.396(6) no
C33B C34B . . 1.354(10) no
C34B C35B . . 1.334(10) no
C35B C36B . . 1.392(6) no

loop_
_geom_contact_atom_site_label_1
_geom_contact_atom_site_label_2
_geom_contact_distance
_geom_contact_site_symmetry_1
_geom_contact_site_symmetry_2
_geom_contact_publ_flag
O1A O1A 2.714(3) . 5_555 no
O1A O1B 2.762(2) . . no
O1B O1B 2.865(4) . 5_555 no
O1A O1B 3.832(2) . 5_555 no
O1A HOA1 2.11 . 5_555 no
O1A HOB2 2.17 . . no
O1B HOA2 2.21 . . no
O1B HOB1 2.20 . 5_555 no
